data_1559821
loop_
_publ_author_name
'Friedrich, Alexander'
'Pahl, J\"urgen'
'Eyselein, Jonathan'
'Langer, Jens'
'van Eikema Hommes, Nico'
'G\"orling, Andreas'
'Harder, Sjoerd'

_publ_section_title
;
 Magnesium-halobenzene bonding: mapping the halogen sigma-hole with a
 Lewis-acidic complex.
;
_journal_issue 7
_journal_name_full 'Chemical science'
_journal_page_first 2410
_journal_page_last 2418
_journal_paper_doi 10.1039/d0sc06321e
_journal_volume 12
_journal_year 2020
_chemical_formula_moiety 'C47 H56 F3 Mg N2, B C24 F20'
_chemical_formula_sum 'C71 H56 B F23 Mg N2'
_chemical_formula_weight 1409.29
_space_group_crystal_system triclinic
_space_group_IT_number 2
_space_group_name_Hall '-P 1'
_space_group_name_H-M_alt 'P -1'
_atom_sites_solution_hydrogens geom
_atom_sites_solution_primary dual
_audit_creation_date 2020-10-30
_audit_creation_method
;
Olex2 1.3
(compiled 2020.07.31 svn.rc2a77460 for OlexSys, GUI svn.r6145)
;
_audit_update_record
;
2020-11-06 deposited with the CCDC.	2020-12-16 downloaded from the CCDC.
;
_cell_angle_alpha 102.494(3)
_cell_angle_beta 106.268(2)
_cell_angle_gamma 96.734(2)
_cell_formula_units_Z 2
_cell_length_a 12.2177(3)
_cell_length_b 15.9583(5)
_cell_length_c 17.8965(5)
_cell_measurement_reflns_used 10541
_cell_measurement_temperature 100.0(2)
_cell_measurement_theta_max 73.3680
_cell_measurement_theta_min 3.8200
_cell_volume 3210.89(17)
_computing_cell_refinement 'CrysAlisPro 1.171.40.67a (Rigaku OD, 2019)'
_computing_data_collection 'CrysAlisPro 1.171.40.67a (Rigaku OD, 2019)'
_computing_data_reduction 'CrysAlisPro 1.171.40.67a (Rigaku OD, 2019)'
_computing_molecular_graphics 'Olex2 1.3 (Dolomanov et al., 2009)'
_computing_publication_material 'Olex2 1.3 (Dolomanov et al., 2009)'
_computing_structure_refinement 'SHELXL 2016/6 (Sheldrick, 2015)'
_computing_structure_solution 'SHELXT 2014/5 (Sheldrick, 2014)'
_diffrn_ambient_environment air
_diffrn_ambient_temperature 100.0(2)
_diffrn_detector 'CCD plate'
_diffrn_detector_area_resol_mean 5.2903
_diffrn_detector_type AtlasS2
_diffrn_measured_fraction_theta_full 0.991
_diffrn_measured_fraction_theta_max 0.956
_diffrn_measurement_details
;
List of Runs (angles in degrees, time in seconds):

  # Type    Start    End  Width  t~exp~   \w     \q     \k     \f   Frames
#--------------------------------------------------------------------------
  1  \w    -33.00  27.00   1.00    1.00    --  -41.69  57.00 120.00   60
  2  \w    -96.00  -5.00   1.00    1.00    --  -41.69 125.00 -30.00   91
  3  \w    -92.00 -10.00   1.00    1.00    --  -41.69 -19.00-120.00   82
  4  \w   -114.00 -20.00   1.00    1.00    --  -41.69 -38.00-180.00   94
  5  \w     62.00 135.00   1.00    2.00    --  106.00 -77.00 -30.00   73
  6  \w     82.00 150.00   1.00    2.00    --  106.00  30.00  90.00   68
  7  \w     41.00 130.00   1.00    2.00    --  106.00 -45.00 -90.00   89
  8  \w     79.00 119.00   1.00    2.00    --  106.00 -30.00-180.00   40
  9  \w     33.00  69.00   1.00    2.00    --  106.00 -30.00-180.00   36
 10  \w     30.00 109.00   1.00    2.00    --  106.00 -94.00 -90.00   79
 11  \w     34.00 146.00   1.00    2.00    --  106.00 -15.00  60.00  112
 12  \w     36.00 116.00   1.00    2.00    --  106.00 -61.00 120.00   80
 13  \w     25.00 109.00   1.00    2.00    --  106.00 -94.00 120.00   84
;
_diffrn_measurement_device 'four-circle diffractometer'
_diffrn_measurement_device_type 'SuperNova, Dual, Cu at home/near, AtlasS2'
_diffrn_measurement_method '\w scans'
_diffrn_orient_matrix_type 'CrysAlisPro convention (1999,Acta A55,543-557)'
_diffrn_orient_matrix_UB_11 0.0764678000
_diffrn_orient_matrix_UB_12 -0.0468508000
_diffrn_orient_matrix_UB_13 -0.0440060000
_diffrn_orient_matrix_UB_21 -0.0205536000
_diffrn_orient_matrix_UB_22 -0.0786648000
_diffrn_orient_matrix_UB_23 0.0346401000
_diffrn_orient_matrix_UB_31 -0.1078340000
_diffrn_orient_matrix_UB_32 -0.0419410000
_diffrn_orient_matrix_UB_33 -0.0741234000
_diffrn_radiation_monochromator mirror
_diffrn_radiation_probe x-ray
_diffrn_radiation_type 'Cu K\a'
_diffrn_radiation_wavelength 1.54184
_diffrn_reflns_av_R_equivalents 0.0332
_diffrn_reflns_av_unetI/netI 0.0420
_diffrn_reflns_Laue_measured_fraction_full 0.991
_diffrn_reflns_Laue_measured_fraction_max 0.956
_diffrn_reflns_limit_h_max 10
_diffrn_reflns_limit_h_min -15
_diffrn_reflns_limit_k_max 19
_diffrn_reflns_limit_k_min -18
_diffrn_reflns_limit_l_max 19
_diffrn_reflns_limit_l_min -22
_diffrn_reflns_number 20340
_diffrn_reflns_point_group_measured_fraction_full 0.991
_diffrn_reflns_point_group_measured_fraction_max 0.956
_diffrn_reflns_theta_full 67.684
_diffrn_reflns_theta_max 73.650
_diffrn_reflns_theta_min 2.889
_diffrn_source 'micro-focus sealed X-ray tube'
_diffrn_source_type 'SuperNova (Cu) X-ray Source'
_exptl_absorpt_coefficient_mu 1.238
_exptl_absorpt_correction_T_max 1.000
_exptl_absorpt_correction_T_min 0.637
_exptl_absorpt_correction_type gaussian
_exptl_absorpt_process_details
;
CrysAlisPro 1.171.40.67a (Rigaku Oxford Diffraction, 2019)
Numerical absorption correction based on gaussian integration over
			a multifaceted crystal model
Empirical absorption correction using spherical harmonics,
 implemented in SCALE3 ABSPACK scaling algorithm.
;
_exptl_crystal_colour 'clear colourless'
_exptl_crystal_colour_lustre clear
_exptl_crystal_colour_primary colourless
_exptl_crystal_density_diffrn 1.458
_exptl_crystal_description block
_exptl_crystal_F_000 1440
_exptl_crystal_size_max 0.265
_exptl_crystal_size_mid 0.193
_exptl_crystal_size_min 0.182
_refine_diff_density_max 0.359
_refine_diff_density_min -0.291
_refine_diff_density_rms 0.050
_refine_ls_extinction_method none
_refine_ls_goodness_of_fit_ref 1.052
_refine_ls_hydrogen_treatment constr
_refine_ls_matrix_type full
_refine_ls_number_parameters 923
_refine_ls_number_reflns 12406
_refine_ls_number_restraints 7
_refine_ls_restrained_S_all 1.052
_refine_ls_R_factor_all 0.0462
_refine_ls_R_factor_gt 0.0403
_refine_ls_shift/su_max 0.001
_refine_ls_shift/su_mean 0.000
_refine_ls_structure_factor_coef Fsqd
_refine_ls_weighting_details 'w=1/[\s^2^(Fo^2^)+(0.0433P)^2^+1.4233P] where P=(Fo^2^+2Fc^2^)/3'
_refine_ls_weighting_scheme calc
_refine_ls_wR_factor_gt 0.1020
_refine_ls_wR_factor_ref 0.1069
_reflns_Friedel_coverage 0.000
_reflns_number_gt 10945
_reflns_number_total 12406
_reflns_threshold_expression 'I > 2\s(I)'
_cod_data_source_file d0sc06321e2.cif
_cod_data_source_block hasj160111a
_cod_depositor_comments
;Adding full bibliography for 1559817--1559822.cif.

 Adding full bibliography for 1559817--1559822.cif.
;
_cod_original_cell_volume 3210.89(16)
_cod_database_code 1559821
_shelx_shelxl_version_number 2016/6
_chemical_oxdiff_formula C71H56BF23MgN2
_shelx_space_group_comment
;
The symmetry employed for this shelxl refinement is uniquely defined
by the following loop, which should always be used as a source of
symmetry information in preference to the above space-group names.
They are only intended as comments.
;
_reflns_odcompleteness_completeness 99.02
_reflns_odcompleteness_iscentric 1
_reflns_odcompleteness_theta 67.96
_olex2_refinement_description
;
1. Fixed Uiso
 At 1.2 times of:
  All C(H) groups
 At 1.5 times of:
  All C(H,H,H) groups
2. Restrained distances
 C17-C15 \\sim C15A-C17A \\sim C15A-C16A \\sim C16-C15
 with sigma of 0.02
 C15-C11 \\sim C15A-C11
 with sigma of 0.02
3. Others
 Sof(C15A)=Sof(H15A)=Sof(C16A)=Sof(H16d)=Sof(H16e)=Sof(H16f)=Sof(C17A)=
 Sof(H17d)=Sof(H17e)=Sof(H17f)=1-FVAR(1)
 Sof(C15)=Sof(H15)=Sof(C16)=Sof(H16a)=Sof(H16b)=Sof(H16c)=Sof(C17)=Sof(H17a)=
 Sof(H17b)=Sof(H17c)=FVAR(1)
4.a Ternary CH refined with riding coordinates:
 C12(H12), C24(H24), C27(H27), C15(H15), C15A(H15A)
4.b Aromatic/amide H refined with riding coordinates:
 C3(H3), C8(H8), C9(H9), C10(H10), C20(H20), C21(H21), C22(H22), C31(H31),
 C32(H32), C33(H33), C34(H34), C35(H35), C37(H37), C38(H38), C39(H39), C40(H40),
  C41(H41), C43(H43), C44(H44), C45(H45), C46(H46), C47(H47)
4.c Idealised Me refined as rotating group:
 C1(H1a,H1b,H1c), C5(H5a,H5b,H5c), C13(H13a,H13b,H13c), C14(H14a,H14b,H14c),
 C25(H25a,H25b,H25c), C26(H26a,H26b,H26c), C28(H28a,H28b,H28c), C29(H29a,H29b,
 H29c), C16(H16a,H16b,H16c), C17(H17a,H17b,H17c), C16A(H16d,H16e,H16f),
 C17A(H17d,H17e,H17f)
;
_olex2_date_sample_data_collection 2016-01-11
_olex2_submission_special_instructions 'No special instructions were received'
_oxdiff_exptl_absorpt_empirical_details
;
Empirical correction (ABSPACK) includes:
- Absorption correction using spherical harmonics
- Frame scaling
;
_oxdiff_exptl_absorpt_empirical_full_max 1.263
_oxdiff_exptl_absorpt_empirical_full_min 0.786

loop_
_space_group_symop_operation_xyz
'x, y, z'
'-x, -y, -z'

loop_
_atom_site_label
_atom_site_type_symbol
_atom_site_fract_x
_atom_site_fract_y
_atom_site_fract_z
_atom_site_U_iso_or_equiv
_atom_site_adp_type
_atom_site_occupancy
_atom_site_site_symmetry_order
_atom_site_calc_flag
_atom_site_refinement_flags_posn
_atom_site_refinement_flags_adp
_atom_site_refinement_flags_occupancy
_atom_site_disorder_assembly
_atom_site_disorder_group
Mg1 Mg 0.89126(5) 0.72740(3) 0.19353(3) 0.01664(11) Uani 1 1 d . . . . .
F1 F 1.04825(9) 0.79022(7) 0.19639(6) 0.0274(2) Uani 1 1 d . . . . .
F2 F 0.95090(11) 0.73713(8) 0.31423(6) 0.0337(3) Uani 1 1 d . . . . .
F3 F 0.87420(12) 0.85222(8) 0.24207(7) 0.0478(4) Uani 1 1 d . . . . .
N1 N 0.76504(11) 0.72732(9) 0.09255(8) 0.0168(3) Uani 1 1 d . . . . .
N2 N 0.89863(11) 0.60005(8) 0.15925(8) 0.0163(3) Uani 1 1 d . . . . .
C1 C 0.65554(18) 0.66881(14) -0.05181(11) 0.0313(4) Uani 1 1 d . . . . .
H1A H 0.581508 0.675859 -0.042376 0.047 Uiso 1 1 calc R U . . .
H1B H 0.644028 0.614742 -0.093774 0.047 Uiso 1 1 calc R U . . .
H1C H 0.684431 0.718719 -0.069283 0.047 Uiso 1 1 calc R U . . .
C2 C 0.74289(14) 0.66437(11) 0.02531(10) 0.0185(3) Uani 1 1 d . . . . .
C3 C 0.79541(14) 0.59019(10) 0.01989(10) 0.0184(3) Uani 1 1 d . . . . .
H3 H 0.785089 0.557274 -0.033432 0.022 Uiso 1 1 calc R U . . .
C4 C 0.86079(14) 0.55753(10) 0.08147(10) 0.0177(3) Uani 1 1 d . . . . .
C5 C 0.88430(16) 0.46652(11) 0.05493(11) 0.0240(3) Uani 1 1 d . . . . .
H5A H 0.966654 0.466216 0.079572 0.036 Uiso 1 1 calc R U . . .
H5B H 0.864683 0.449214 -0.003927 0.036 Uiso 1 1 calc R U . . .
H5C H 0.836779 0.425249 0.071970 0.036 Uiso 1 1 calc R U . . .
C6 C 0.69539(14) 0.79465(10) 0.09228(10) 0.0185(3) Uani 1 1 d . . . . .
C7 C 0.73189(14) 0.87257(11) 0.07390(10) 0.0199(3) Uani 1 1 d . . . . .
C8 C 0.66439(15) 0.93723(12) 0.07783(11) 0.0253(4) Uani 1 1 d . . . . .
H8 H 0.687106 0.989935 0.064949 0.030 Uiso 1 1 calc R U . . .
C9 C 0.56503(15) 0.92603(12) 0.10013(12) 0.0268(4) Uani 1 1 d . . . . .
H9 H 0.519878 0.970554 0.102133 0.032 Uiso 1 1 calc R U . . .
C10 C 0.53181(15) 0.84979(12) 0.11948(12) 0.0272(4) Uani 1 1 d . . . . .
H10 H 0.464243 0.842850 0.135589 0.033 Uiso 1 1 calc R U . . .
C11 C 0.59555(15) 0.78284(11) 0.11582(11) 0.0239(3) Uani 1 1 d D . . . .
C12 C 0.84170(15) 0.88816(11) 0.05091(11) 0.0240(4) Uani 1 1 d . . . . .
H12 H 0.879952 0.836444 0.054465 0.029 Uiso 1 1 calc R U . . .
C13 C 0.92731(17) 0.96877(14) 0.10796(14) 0.0371(5) Uani 1 1 d . . . . .
H13A H 0.893959 1.020985 0.102858 0.056 Uiso 1 1 calc R U . . .
H13B H 0.999652 0.973308 0.094269 0.056 Uiso 1 1 calc R U . . .
H13C H 0.943540 0.964010 0.163545 0.056 Uiso 1 1 calc R U . . .
C14 C 0.8157(2) 0.8968(2) -0.03576(14) 0.0505(6) Uani 1 1 d . . . . .
H14A H 0.761094 0.844710 -0.072927 0.076 Uiso 1 1 calc R U . . .
H14B H 0.887962 0.902453 -0.049469 0.076 Uiso 1 1 calc R U . . .
H14C H 0.781390 0.948726 -0.040249 0.076 Uiso 1 1 calc R U . . .
C18 C 0.94480(14) 0.55159(10) 0.21646(10) 0.0179(3) Uani 1 1 d . . . . .
C19 C 1.06542(14) 0.55853(10) 0.24881(10) 0.0190(3) Uani 1 1 d . . . . .
C20 C 1.10668(15) 0.51325(12) 0.30648(11) 0.0247(4) Uani 1 1 d . . . . .
H20 H 1.187976 0.516845 0.328449 0.030 Uiso 1 1 calc R U . . .
C21 C 1.03163(17) 0.46352(13) 0.33203(12) 0.0304(4) Uani 1 1 d . . . . .
H21 H 1.061360 0.433841 0.371734 0.036 Uiso 1 1 calc R U . . .
C22 C 0.91302(17) 0.45687(12) 0.29980(12) 0.0282(4) Uani 1 1 d . . . . .
H22 H 0.861900 0.422534 0.317780 0.034 Uiso 1 1 calc R U . . .
C23 C 0.86701(15) 0.49980(11) 0.24118(11) 0.0223(3) Uani 1 1 d . . . . .
C24 C 1.15212(14) 0.61158(11) 0.22241(10) 0.0203(3) Uani 1 1 d . . . . .
H24 H 1.107604 0.634432 0.177624 0.024 Uiso 1 1 calc R U . . .
C25 C 1.22671(16) 0.68990(12) 0.29122(11) 0.0269(4) Uani 1 1 d . . . . .
H25A H 1.275342 0.668954 0.334291 0.040 Uiso 1 1 calc R U . . .
H25B H 1.176171 0.725010 0.312472 0.040 Uiso 1 1 calc R U . . .
H25C H 1.276319 0.725825 0.270907 0.040 Uiso 1 1 calc R U . . .
C26 C 1.23038(16) 0.55498(13) 0.19047(12) 0.0282(4) Uani 1 1 d . . . . .
H26A H 1.276581 0.588179 0.165970 0.042 Uiso 1 1 calc R U . . .
H26B H 1.182327 0.502288 0.149884 0.042 Uiso 1 1 calc R U . . .
H26C H 1.282359 0.538242 0.235091 0.042 Uiso 1 1 calc R U . . .
C27 C 0.73606(15) 0.48875(12) 0.20583(12) 0.0265(4) Uani 1 1 d . . . . .
H27 H 0.719134 0.512464 0.157312 0.032 Uiso 1 1 calc R U . . .
C28 C 0.68537(17) 0.54021(13) 0.26633(14) 0.0334(4) Uani 1 1 d . . . . .
H28A H 0.600550 0.529096 0.243577 0.050 Uiso 1 1 calc R U . . .
H28B H 0.715906 0.602807 0.277779 0.050 Uiso 1 1 calc R U . . .
H28C H 0.707177 0.521679 0.316391 0.050 Uiso 1 1 calc R U . . .
C29 C 0.67636(17) 0.39230(13) 0.17917(13) 0.0337(4) Uani 1 1 d . . . . .
H29A H 0.685509 0.369262 0.226626 0.051 Uiso 1 1 calc R U . . .
H29B H 0.711867 0.358865 0.142732 0.051 Uiso 1 1 calc R U . . .
H29C H 0.593549 0.387141 0.151121 0.051 Uiso 1 1 calc R U . . .
C30 C 1.10592(14) 0.80879(11) 0.14245(11) 0.0218(3) Uani 1 1 d . . . . .
C31 C 1.06795(15) 0.75578(11) 0.06538(11) 0.0251(4) Uani 1 1 d . . . . .
H31 H 1.006113 0.706944 0.048817 0.030 Uiso 1 1 calc R U . . .
C32 C 1.12450(16) 0.77710(12) 0.01272(12) 0.0287(4) Uani 1 1 d . . . . .
H32 H 1.101216 0.742543 -0.041460 0.034 Uiso 1 1 calc R U . . .
C33 C 1.21478(16) 0.84861(13) 0.03892(12) 0.0303(4) Uani 1 1 d . . . . .
H33 H 1.253086 0.862679 0.002545 0.036 Uiso 1 1 calc R U . . .
C34 C 1.24969(15) 0.89988(13) 0.11794(12) 0.0275(4) Uani 1 1 d . . . . .
H34 H 1.311572 0.948776 0.135192 0.033 Uiso 1 1 calc R U . . .
C35 C 1.19469(14) 0.88006(11) 0.17179(11) 0.0230(3) Uani 1 1 d . . . . .
H35 H 1.217352 0.914091 0.226126 0.028 Uiso 1 1 calc R U . . .
C36 C 0.92394(16) 0.72674(11) 0.38379(10) 0.0239(4) Uani 1 1 d . . . . .
C37 C 0.98796(16) 0.67858(12) 0.42711(11) 0.0261(4) Uani 1 1 d . . . . .
H37 H 1.047239 0.653366 0.411151 0.031 Uiso 1 1 calc R U . . .
C38 C 0.96199(17) 0.66832(12) 0.49570(11) 0.0284(4) Uani 1 1 d . . . . .
H38 H 1.004087 0.635314 0.527878 0.034 Uiso 1 1 calc R U . . .
C39 C 0.87531(18) 0.70581(12) 0.51750(12) 0.0309(4) Uani 1 1 d . . . . .
H39 H 0.858611 0.698559 0.564716 0.037 Uiso 1 1 calc R U . . .
C40 C 0.81254(17) 0.75385(13) 0.47121(13) 0.0322(4) Uani 1 1 d . . . . .
H40 H 0.752680 0.778899 0.486470 0.039 Uiso 1 1 calc R U . . .
C41 C 0.83722(16) 0.76540(12) 0.40228(12) 0.0291(4) Uani 1 1 d . . . . .
H41 H 0.795947 0.798458 0.369734 0.035 Uiso 1 1 calc R U . . .
C42 C 0.89386(17) 0.92786(11) 0.30392(10) 0.0249(4) Uani 1 1 d . . . . .
C43 C 0.79998(16) 0.96639(11) 0.30567(12) 0.0263(4) Uani 1 1 d . . . . .
H43 H 0.725559 0.942722 0.266967 0.032 Uiso 1 1 calc R U . . .
C44 C 0.81909(17) 1.04159(12) 0.36671(12) 0.0267(4) Uani 1 1 d . . . . .
H44 H 0.756567 1.070527 0.370952 0.032 Uiso 1 1 calc R U . . .
C45 C 0.92859(19) 1.07482(12) 0.42155(12) 0.0315(4) Uani 1 1 d . . . . .
H45 H 0.941075 1.126855 0.462948 0.038 Uiso 1 1 calc R U . . .
C46 C 1.02040(17) 1.03287(12) 0.41665(12) 0.0312(4) Uani 1 1 d . . . . .
H46 H 1.095327 1.056230 0.454779 0.037 Uiso 1 1 calc R U . . .
C47 C 1.00361(16) 0.95718(12) 0.35659(11) 0.0258(4) Uani 1 1 d . . . . .
H47 H 1.065240 0.927233 0.352256 0.031 Uiso 1 1 calc R U . . .
C15 C 0.5626(15) 0.7011(7) 0.1434(9) 0.0286(19) Uani 0.57(3) 1 d D . P A 1
H15 H 0.633094 0.674109 0.156758 0.034 Uiso 0.57(3) 1 calc R U P A 1
C16 C 0.4693(17) 0.6350(7) 0.0746(6) 0.059(3) Uani 0.57(3) 1 d D . P A 1
H16A H 0.402224 0.662002 0.056074 0.089 Uiso 0.57(3) 1 calc R U P A 1
H16B H 0.445419 0.584552 0.093259 0.089 Uiso 0.57(3) 1 calc R U P A 1
H16C H 0.500054 0.615719 0.030053 0.089 Uiso 0.57(3) 1 calc R U P A 1
C17 C 0.5251(17) 0.7218(14) 0.2183(10) 0.030(3) Uani 0.57(3) 1 d D . P A 1
H17A H 0.584837 0.766994 0.260930 0.045 Uiso 0.57(3) 1 calc R U P A 1
H17B H 0.514534 0.668862 0.236856 0.045 Uiso 0.57(3) 1 calc R U P A 1
H17C H 0.451687 0.742998 0.205591 0.045 Uiso 0.57(3) 1 calc R U P A 1
C15A C 0.5433(16) 0.6968(10) 0.1272(11) 0.028(3) Uani 0.43(3) 1 d D . P A 2
H15A H 0.597996 0.655510 0.121989 0.033 Uiso 0.43(3) 1 calc R U P A 2
C16A C 0.4253(11) 0.6534(8) 0.0656(6) 0.035(2) Uani 0.43(3) 1 d D . P A 2
H16D H 0.368891 0.691287 0.071231 0.053 Uiso 0.43(3) 1 calc R U P A 2
H16E H 0.399392 0.597130 0.074881 0.053 Uiso 0.43(3) 1 calc R U P A 2
H16F H 0.431540 0.643819 0.011136 0.053 Uiso 0.43(3) 1 calc R U P A 2
C17A C 0.534(2) 0.7111(19) 0.2120(12) 0.034(4) Uani 0.43(3) 1 d D . P A 2
H17D H 0.610258 0.736806 0.251698 0.052 Uiso 0.43(3) 1 calc R U P A 2
H17E H 0.505035 0.654870 0.220209 0.052 Uiso 0.43(3) 1 calc R U P A 2
H17F H 0.479518 0.750655 0.218524 0.052 Uiso 0.43(3) 1 calc R U P A 2
F4 F 0.44287(8) 0.15986(7) 0.17476(6) 0.0252(2) Uani 1 1 d . . . . .
F5 F 0.58104(9) 0.14116(7) 0.08503(6) 0.0294(2) Uani 1 1 d . . . . .
F6 F 0.81475(9) 0.17574(8) 0.15206(6) 0.0307(2) Uani 1 1 d . . . . .
F7 F 0.91001(8) 0.23197(7) 0.31646(6) 0.0267(2) Uani 1 1 d . . . . .
F8 F 0.77342(8) 0.24888(6) 0.40912(6) 0.0211(2) Uani 1 1 d . . . . .
F9 F 0.68390(9) 0.39140(6) 0.38014(6) 0.0252(2) Uani 1 1 d . . . . .
F10 F 0.72292(10) 0.53458(7) 0.49737(7) 0.0338(3) Uani 1 1 d . . . . .
F11 F 0.62242(10) 0.53965(7) 0.61522(7) 0.0340(3) Uani 1 1 d . . . . .
F12 F 0.48003(10) 0.39323(8) 0.61322(7) 0.0332(3) Uani 1 1 d . . . . .
F13 F 0.43997(9) 0.24719(6) 0.49610(6) 0.0245(2) Uani 1 1 d . . . . .
F14 F 0.67297(9) 0.20919(6) 0.52837(6) 0.0242(2) Uani 1 1 d . . . . .
F15 F 0.71759(10) 0.06620(8) 0.57134(7) 0.0331(2) Uani 1 1 d . . . . .
F16 F 0.62343(12) -0.09445(8) 0.46690(8) 0.0411(3) Uani 1 1 d . . . . .
F17 F 0.47581(11) -0.10674(7) 0.31696(8) 0.0402(3) Uani 1 1 d . . . . .
F18 F 0.43376(9) 0.03680(6) 0.27057(6) 0.0270(2) Uani 1 1 d . . . . .
F19 F 0.44611(8) 0.33539(6) 0.26723(6) 0.0230(2) Uani 1 1 d . . . . .
F20 F 0.22917(9) 0.35179(8) 0.19636(7) 0.0322(2) Uani 1 1 d . . . . .
F21 F 0.04594(9) 0.24135(9) 0.20011(7) 0.0378(3) Uani 1 1 d . . . . .
F22 F 0.08437(9) 0.11674(8) 0.28293(7) 0.0345(3) Uani 1 1 d . . . . .
F23 F 0.29721(8) 0.10198(7) 0.35813(7) 0.0264(2) Uani 1 1 d . . . . .
C48 C 0.60058(13) 0.20952(10) 0.29800(10) 0.0166(3) Uani 1 1 d . . . . .
C49 C 0.55813(14) 0.18004(11) 0.21436(10) 0.0192(3) Uani 1 1 d . . . . .
C50 C 0.62799(15) 0.16857(11) 0.16553(10) 0.0213(3) Uani 1 1 d . . . . .
C51 C 0.74696(15) 0.18586(11) 0.19943(10) 0.0219(3) Uani 1 1 d . . . . .
C52 C 0.79451(14) 0.21452(11) 0.28200(10) 0.0203(3) Uani 1 1 d . . . . .
C53 C 0.72102(14) 0.22442(10) 0.32846(10) 0.0173(3) Uani 1 1 d . . . . .
C54 C 0.56096(13) 0.30966(10) 0.43236(10) 0.0169(3) Uani 1 1 d . . . . .
C55 C 0.63134(14) 0.38656(11) 0.43658(10) 0.0194(3) Uani 1 1 d . . . . .
C56 C 0.65306(14) 0.46271(11) 0.49683(11) 0.0233(4) Uani 1 1 d . . . . .
C57 C 0.60239(15) 0.46571(11) 0.55680(11) 0.0243(4) Uani 1 1 d . . . . .
C58 C 0.53021(15) 0.39182(12) 0.55538(10) 0.0228(3) Uani 1 1 d . . . . .
C59 C 0.51129(14) 0.31741(10) 0.49395(10) 0.0192(3) Uani 1 1 d . . . . .
C60 C 0.54641(13) 0.13173(10) 0.39740(10) 0.0169(3) Uani 1 1 d . . . . .
C61 C 0.61946(14) 0.13344(10) 0.47317(10) 0.0190(3) Uani 1 1 d . . . . .
C62 C 0.64500(15) 0.05897(12) 0.49719(11) 0.0238(3) Uani 1 1 d . . . . .
C63 C 0.59742(16) -0.02230(12) 0.44497(12) 0.0275(4) Uani 1 1 d . . . . .
C64 C 0.52437(16) -0.02791(11) 0.36909(12) 0.0265(4) Uani 1 1 d . . . . .
C65 C 0.50215(14) 0.04764(11) 0.34708(11) 0.0215(3) Uani 1 1 d . . . . .
C66 C 0.38515(14) 0.21670(10) 0.31523(10) 0.0176(3) Uani 1 1 d . . . . .
C67 C 0.35883(14) 0.27987(11) 0.27350(10) 0.0189(3) Uani 1 1 d . . . . .
C68 C 0.24778(15) 0.28957(12) 0.23603(10) 0.0229(3) Uani 1 1 d . . . . .
C69 C 0.15417(14) 0.23418(13) 0.23816(11) 0.0252(4) Uani 1 1 d . . . . .
C70 C 0.17443(14) 0.17127(12) 0.27966(11) 0.0241(4) Uani 1 1 d . . . . .
C71 C 0.28767(14) 0.16448(11) 0.31765(10) 0.0203(3) Uani 1 1 d . . . . .
B1 B 0.52313(15) 0.21693(11) 0.36078(11) 0.0158(3) Uani 1 1 d . . . . .

loop_
_atom_site_aniso_label
_atom_site_aniso_U_11
_atom_site_aniso_U_22
_atom_site_aniso_U_33
_atom_site_aniso_U_23
_atom_site_aniso_U_13
_atom_site_aniso_U_12
Mg1 0.0181(3) 0.0165(2) 0.0140(3) 0.0018(2) 0.0039(2) 0.0052(2)
F1 0.0255(5) 0.0280(5) 0.0273(5) 0.0084(4) 0.0080(4) -0.0021(4)
F2 0.0464(7) 0.0406(6) 0.0144(5) 0.0058(4) 0.0101(5) 0.0110(5)
F3 0.0613(8) 0.0316(6) 0.0289(6) -0.0128(5) -0.0118(6) 0.0283(6)
N1 0.0161(6) 0.0177(6) 0.0160(6) 0.0037(5) 0.0044(5) 0.0041(5)
N2 0.0167(6) 0.0167(6) 0.0159(6) 0.0046(5) 0.0052(5) 0.0043(5)
C1 0.0337(10) 0.0404(11) 0.0169(8) 0.0031(8) 0.0028(8) 0.0162(8)
C2 0.0173(7) 0.0216(8) 0.0168(8) 0.0047(6) 0.0059(6) 0.0034(6)
C3 0.0203(8) 0.0197(7) 0.0130(7) 0.0005(6) 0.0049(6) 0.0031(6)
C4 0.0178(7) 0.0148(7) 0.0193(8) 0.0015(6) 0.0070(6) 0.0008(6)
C5 0.0298(9) 0.0195(8) 0.0214(8) 0.0016(7) 0.0083(7) 0.0067(7)
C6 0.0167(7) 0.0193(8) 0.0170(8) 0.0024(6) 0.0022(6) 0.0054(6)
C7 0.0167(7) 0.0214(8) 0.0188(8) 0.0050(6) 0.0008(6) 0.0048(6)
C8 0.0224(8) 0.0224(8) 0.0291(9) 0.0083(7) 0.0028(7) 0.0067(7)
C9 0.0204(8) 0.0261(9) 0.0323(10) 0.0067(7) 0.0037(7) 0.0108(7)
C10 0.0182(8) 0.0284(9) 0.0341(10) 0.0046(8) 0.0087(7) 0.0066(7)
C11 0.0222(8) 0.0207(8) 0.0285(9) 0.0036(7) 0.0091(7) 0.0056(7)
C12 0.0210(8) 0.0233(8) 0.0315(10) 0.0119(7) 0.0091(7) 0.0075(7)
C13 0.0237(9) 0.0356(11) 0.0471(13) 0.0064(9) 0.0096(9) -0.0008(8)
C14 0.0338(11) 0.0828(18) 0.0341(12) 0.0178(12) 0.0130(10) -0.0029(12)
C18 0.0211(8) 0.0161(7) 0.0163(8) 0.0032(6) 0.0056(6) 0.0050(6)
C19 0.0207(8) 0.0199(8) 0.0178(8) 0.0039(6) 0.0080(7) 0.0069(6)
C20 0.0215(8) 0.0307(9) 0.0241(9) 0.0096(7) 0.0061(7) 0.0111(7)
C21 0.0335(10) 0.0350(10) 0.0307(10) 0.0209(8) 0.0105(8) 0.0136(8)
C22 0.0299(9) 0.0291(9) 0.0323(10) 0.0174(8) 0.0128(8) 0.0060(7)
C23 0.0223(8) 0.0224(8) 0.0240(9) 0.0084(7) 0.0081(7) 0.0047(6)
C24 0.0189(8) 0.0238(8) 0.0190(8) 0.0049(6) 0.0069(7) 0.0054(6)
C25 0.0224(8) 0.0271(9) 0.0271(9) 0.0023(7) 0.0053(7) 0.0040(7)
C26 0.0251(9) 0.0331(10) 0.0292(10) 0.0042(8) 0.0150(8) 0.0077(7)
C27 0.0211(8) 0.0283(9) 0.0317(10) 0.0144(8) 0.0071(7) 0.0017(7)
C28 0.0248(9) 0.0284(9) 0.0485(12) 0.0113(9) 0.0125(9) 0.0062(7)
C29 0.0296(10) 0.0308(10) 0.0375(11) 0.0084(8) 0.0091(9) -0.0016(8)
C30 0.0181(8) 0.0221(8) 0.0276(9) 0.0096(7) 0.0074(7) 0.0063(6)
C31 0.0225(8) 0.0185(8) 0.0301(9) 0.0036(7) 0.0035(7) 0.0047(6)
C32 0.0281(9) 0.0299(9) 0.0244(9) 0.0015(7) 0.0053(8) 0.0085(7)
C33 0.0248(9) 0.0389(10) 0.0278(10) 0.0087(8) 0.0092(8) 0.0057(8)
C34 0.0190(8) 0.0319(9) 0.0299(10) 0.0081(8) 0.0064(7) 0.0014(7)
C35 0.0185(8) 0.0246(8) 0.0229(8) 0.0050(7) 0.0028(7) 0.0037(6)
C36 0.0273(9) 0.0256(8) 0.0137(8) -0.0006(6) 0.0049(7) -0.0004(7)
C37 0.0277(9) 0.0275(9) 0.0210(9) 0.0023(7) 0.0080(7) 0.0043(7)
C38 0.0351(10) 0.0261(9) 0.0213(9) 0.0056(7) 0.0077(8) 0.0000(7)
C39 0.0370(10) 0.0262(9) 0.0295(10) 0.0028(7) 0.0180(9) -0.0045(8)
C40 0.0258(9) 0.0287(9) 0.0411(11) 0.0010(8) 0.0178(9) -0.0013(7)
C41 0.0233(9) 0.0289(9) 0.0293(10) 0.0034(8) 0.0038(8) 0.0015(7)
C42 0.0338(9) 0.0169(8) 0.0190(8) -0.0007(6) 0.0035(7) 0.0079(7)
C43 0.0245(9) 0.0208(8) 0.0305(10) 0.0066(7) 0.0036(8) 0.0044(7)
C44 0.0325(9) 0.0233(8) 0.0334(10) 0.0105(7) 0.0195(8) 0.0120(7)
C45 0.0463(11) 0.0200(8) 0.0256(9) -0.0004(7) 0.0121(9) 0.0062(8)
C46 0.0296(9) 0.0245(9) 0.0303(10) 0.0026(8) 0.0008(8) 0.0003(7)
C47 0.0253(9) 0.0254(9) 0.0280(9) 0.0069(7) 0.0084(7) 0.0094(7)
C15 0.027(4) 0.021(3) 0.045(5) 0.008(3) 0.023(4) 0.005(2)
C16 0.086(8) 0.036(4) 0.049(4) -0.003(3) 0.033(5) -0.018(4)
C17 0.033(3) 0.031(6) 0.034(4) 0.013(3) 0.020(3) 0.011(3)
C15A 0.026(6) 0.028(4) 0.034(5) 0.008(3) 0.016(4) 0.010(3)
C16A 0.042(5) 0.031(4) 0.025(3) 0.001(3) 0.011(3) -0.010(3)
C17A 0.041(8) 0.025(5) 0.029(5) 0.003(3) 0.000(5) 0.006(5)
F4 0.0145(4) 0.0373(6) 0.0179(5) 0.0004(4) 0.0017(4) 0.0034(4)
F5 0.0261(5) 0.0431(6) 0.0153(5) 0.0018(4) 0.0055(4) 0.0057(5)
F6 0.0225(5) 0.0470(6) 0.0236(5) 0.0036(5) 0.0132(4) 0.0062(5)
F7 0.0130(4) 0.0416(6) 0.0237(5) 0.0051(4) 0.0057(4) 0.0054(4)
F8 0.0158(4) 0.0298(5) 0.0151(5) 0.0028(4) 0.0029(4) 0.0048(4)
F9 0.0253(5) 0.0219(5) 0.0306(6) 0.0074(4) 0.0132(4) 0.0005(4)
F10 0.0292(6) 0.0173(5) 0.0457(7) 0.0024(5) 0.0048(5) -0.0030(4)
F11 0.0338(6) 0.0249(5) 0.0295(6) -0.0100(4) -0.0015(5) 0.0123(4)
F12 0.0377(6) 0.0405(6) 0.0248(5) 0.0020(5) 0.0165(5) 0.0169(5)
F13 0.0253(5) 0.0241(5) 0.0290(5) 0.0070(4) 0.0162(4) 0.0044(4)
F14 0.0252(5) 0.0239(5) 0.0185(5) 0.0012(4) 0.0014(4) 0.0066(4)
F15 0.0329(6) 0.0417(6) 0.0294(6) 0.0182(5) 0.0067(5) 0.0165(5)
F16 0.0525(7) 0.0273(6) 0.0581(8) 0.0247(6) 0.0248(6) 0.0198(5)
F17 0.0517(7) 0.0149(5) 0.0489(7) -0.0005(5) 0.0163(6) 0.0025(5)
F18 0.0285(5) 0.0218(5) 0.0225(5) -0.0020(4) 0.0029(4) 0.0010(4)
F19 0.0186(5) 0.0237(5) 0.0302(5) 0.0117(4) 0.0093(4) 0.0043(4)
F20 0.0270(5) 0.0432(6) 0.0374(6) 0.0235(5) 0.0127(5) 0.0180(5)
F21 0.0146(5) 0.0626(8) 0.0388(7) 0.0205(6) 0.0051(5) 0.0123(5)
F22 0.0153(5) 0.0433(6) 0.0444(7) 0.0145(5) 0.0094(5) -0.0026(4)
F23 0.0201(5) 0.0274(5) 0.0342(6) 0.0140(4) 0.0088(4) 0.0022(4)
C48 0.0162(7) 0.0160(7) 0.0172(8) 0.0035(6) 0.0047(6) 0.0041(6)
C49 0.0145(7) 0.0216(8) 0.0195(8) 0.0032(6) 0.0035(6) 0.0039(6)
C50 0.0230(8) 0.0241(8) 0.0144(8) 0.0015(6) 0.0045(7) 0.0049(6)
C51 0.0213(8) 0.0262(8) 0.0216(8) 0.0047(7) 0.0126(7) 0.0063(7)
C52 0.0144(7) 0.0234(8) 0.0224(8) 0.0056(7) 0.0049(7) 0.0040(6)
C53 0.0176(7) 0.0188(7) 0.0137(7) 0.0024(6) 0.0034(6) 0.0038(6)
C54 0.0135(7) 0.0173(7) 0.0193(8) 0.0039(6) 0.0038(6) 0.0050(6)
C55 0.0154(7) 0.0208(8) 0.0213(8) 0.0051(6) 0.0043(6) 0.0045(6)
C56 0.0174(8) 0.0157(7) 0.0300(9) 0.0026(7) -0.0003(7) 0.0027(6)
C57 0.0213(8) 0.0202(8) 0.0232(9) -0.0037(7) -0.0011(7) 0.0100(7)
C58 0.0213(8) 0.0285(9) 0.0191(8) 0.0028(7) 0.0063(7) 0.0125(7)
C59 0.0167(7) 0.0183(7) 0.0225(8) 0.0052(6) 0.0050(6) 0.0056(6)
C60 0.0140(7) 0.0182(7) 0.0195(8) 0.0042(6) 0.0071(6) 0.0036(6)
C61 0.0186(7) 0.0188(8) 0.0216(8) 0.0035(6) 0.0098(7) 0.0053(6)
C62 0.0217(8) 0.0295(9) 0.0259(9) 0.0127(7) 0.0100(7) 0.0110(7)
C63 0.0305(9) 0.0216(8) 0.0419(11) 0.0165(8) 0.0199(8) 0.0130(7)
C64 0.0298(9) 0.0158(8) 0.0355(10) 0.0027(7) 0.0156(8) 0.0046(7)
C65 0.0201(8) 0.0202(8) 0.0231(8) 0.0023(7) 0.0077(7) 0.0034(6)
C66 0.0154(7) 0.0197(7) 0.0163(8) 0.0010(6) 0.0055(6) 0.0036(6)
C67 0.0153(7) 0.0222(8) 0.0196(8) 0.0039(6) 0.0072(6) 0.0041(6)
C68 0.0219(8) 0.0297(9) 0.0206(8) 0.0084(7) 0.0083(7) 0.0108(7)
C69 0.0126(7) 0.0389(10) 0.0233(9) 0.0065(7) 0.0043(7) 0.0084(7)
C70 0.0144(8) 0.0307(9) 0.0252(9) 0.0036(7) 0.0077(7) -0.0002(7)
C71 0.0191(8) 0.0215(8) 0.0196(8) 0.0043(6) 0.0061(7) 0.0032(6)
B1 0.0131(8) 0.0163(8) 0.0162(8) 0.0020(6) 0.0039(7) 0.0017(6)

loop_
_atom_type_symbol
_atom_type_description
_atom_type_scat_dispersion_real
_atom_type_scat_dispersion_imag
_atom_type_scat_source
C C 0.0181 0.0091 'International Tables Vol C Tables 4.2.6.8 and 6.1.1.4'
H H 0.0000 0.0000 'International Tables Vol C Tables 4.2.6.8 and 6.1.1.4'
B B 0.0090 0.0039 'International Tables Vol C Tables 4.2.6.8 and 6.1.1.4'
F F 0.0727 0.0534 'International Tables Vol C Tables 4.2.6.8 and 6.1.1.4'
Mg Mg 0.1719 0.1771 'International Tables Vol C Tables 4.2.6.8 and 6.1.1.4'
N N 0.0311 0.0180 'International Tables Vol C Tables 4.2.6.8 and 6.1.1.4'

loop_
_exptl_crystal_face_index_h
_exptl_crystal_face_index_k
_exptl_crystal_face_index_l
_exptl_crystal_face_perp_dist
4 -2 8 0.0900
1 -10 6 0.0613
-4 -1 -6 0.1057
-1 -2 11 0.0699
-7 -3 0 0.0670
0 2 -11 0.1364
-3 -3 12 0.0510
2 6 6 0.1222
7 -4 -5 0.1507
-7 0 -3 0.0727
-7 4 6 0.0787
-1 -3 -8 0.1394
0 8 4 0.1150
-6 4 -5 0.0856
4 8 0 0.1249
2 9 -3 0.1225
0 9 -7 0.1178
-2 9 2 0.1091
4 8 -6 0.1179
1 -6 10 0.0564
0 -10 0 0.0854
-4 5 9 0.0887
8 -1 -5 0.1263
0 6 -10 0.1268
3 8 -8 0.1235
7 3 -4 0.1100
-2 7 -9 0.1153

loop_
_geom_angle_atom_site_label_1
_geom_angle_atom_site_label_2
_geom_angle_atom_site_label_3
_geom_angle
_geom_angle_site_symmetry_1
_geom_angle_site_symmetry_3
_geom_angle_publ_flag
F1 Mg1 F2 91.35(5) . . ?
F1 Mg1 F3 82.54(6) . . ?
F2 Mg1 F3 78.21(5) . . ?
N1 Mg1 F1 111.13(5) . . ?
N1 Mg1 F2 151.84(6) . . ?
N1 Mg1 F3 87.82(5) . . ?
N2 Mg1 F1 103.61(5) . . ?
N2 Mg1 F2 95.06(5) . . ?
N2 Mg1 F3 171.11(6) . . ?
N2 Mg1 N1 95.77(6) . . ?
C30 F1 Mg1 139.09(10) . . ?
C36 F2 Mg1 147.29(11) . . ?
C42 F3 Mg1 154.84(11) . . ?
C2 N1 Mg1 120.53(11) . . ?
C2 N1 C6 118.55(13) . . ?
C6 N1 Mg1 120.90(10) . . ?
C4 N2 Mg1 120.10(11) . . ?
C4 N2 C18 117.55(13) . . ?
C18 N2 Mg1 122.36(10) . . ?
H1A C1 H1B 109.5 . . ?
H1A C1 H1C 109.5 . . ?
H1B C1 H1C 109.5 . . ?
C2 C1 H1A 109.5 . . ?
C2 C1 H1B 109.5 . . ?
C2 C1 H1C 109.5 . . ?
N1 C2 C1 120.21(15) . . ?
N1 C2 C3 124.15(15) . . ?
C3 C2 C1 115.63(15) . . ?
C2 C3 H3 115.1 . . ?
C4 C3 C2 129.77(15) . . ?
C4 C3 H3 115.1 . . ?
N2 C4 C3 124.35(15) . . ?
N2 C4 C5 119.81(15) . . ?
C3 C4 C5 115.80(14) . . ?
C4 C5 H5A 109.5 . . ?
C4 C5 H5B 109.5 . . ?
C4 C5 H5C 109.5 . . ?
H5A C5 H5B 109.5 . . ?
H5A C5 H5C 109.5 . . ?
H5B C5 H5C 109.5 . . ?
C7 C6 N1 120.25(14) . . ?
C11 C6 N1 118.51(14) . . ?
C11 C6 C7 121.11(15) . . ?
C6 C7 C12 122.15(15) . . ?
C8 C7 C6 118.17(16) . . ?
C8 C7 C12 119.68(15) . . ?
C7 C8 H8 119.4 . . ?
C9 C8 C7 121.29(16) . . ?
C9 C8 H8 119.4 . . ?
C8 C9 H9 120.1 . . ?
C10 C9 C8 119.72(16) . . ?
C10 C9 H9 120.1 . . ?
C9 C10 H10 119.4 . . ?
C9 C10 C11 121.28(17) . . ?
C11 C10 H10 119.4 . . ?
C6 C11 C15 120.7(7) . . ?
C6 C11 C15A 123.8(9) . . ?
C10 C11 C6 118.41(16) . . ?
C10 C11 C15 120.7(7) . . ?
C10 C11 C15A 117.3(9) . . ?
C7 C12 H12 107.8 . . ?
C7 C12 C13 112.06(16) . . ?
C7 C12 C14 112.08(15) . . ?
C13 C12 H12 107.8 . . ?
C13 C12 C14 109.06(17) . . ?
C14 C12 H12 107.8 . . ?
C12 C13 H13A 109.5 . . ?
C12 C13 H13B 109.5 . . ?
C12 C13 H13C 109.5 . . ?
H13A C13 H13B 109.5 . . ?
H13A C13 H13C 109.5 . . ?
H13B C13 H13C 109.5 . . ?
C12 C14 H14A 109.5 . . ?
C12 C14 H14B 109.5 . . ?
C12 C14 H14C 109.5 . . ?
H14A C14 H14B 109.5 . . ?
H14A C14 H14C 109.5 . . ?
H14B C14 H14C 109.5 . . ?
C19 C18 N2 120.27(14) . . ?
C19 C18 C23 120.82(15) . . ?
C23 C18 N2 118.87(14) . . ?
C18 C19 C24 122.60(14) . . ?
C20 C19 C18 118.45(15) . . ?
C20 C19 C24 118.94(15) . . ?
C19 C20 H20 119.4 . . ?
C21 C20 C19 121.27(16) . . ?
C21 C20 H20 119.4 . . ?
C20 C21 H21 120.0 . . ?
C20 C21 C22 119.94(16) . . ?
C22 C21 H21 120.0 . . ?
C21 C22 H22 119.4 . . ?
C21 C22 C23 121.16(16) . . ?
C23 C22 H22 119.4 . . ?
C18 C23 C27 122.28(15) . . ?
C22 C23 C18 118.34(16) . . ?
C22 C23 C27 119.38(15) . . ?
C19 C24 H24 108.0 . . ?
C19 C24 C25 111.52(14) . . ?
C19 C24 C26 111.31(14) . . ?
C25 C24 H24 108.0 . . ?
C26 C24 H24 108.0 . . ?
C26 C24 C25 109.79(14) . . ?
C24 C25 H25A 109.5 . . ?
C24 C25 H25B 109.5 . . ?
C24 C25 H25C 109.5 . . ?
H25A C25 H25B 109.5 . . ?
H25A C25 H25C 109.5 . . ?
H25B C25 H25C 109.5 . . ?
C24 C26 H26A 109.5 . . ?
C24 C26 H26B 109.5 . . ?
C24 C26 H26C 109.5 . . ?
H26A C26 H26B 109.5 . . ?
H26A C26 H26C 109.5 . . ?
H26B C26 H26C 109.5 . . ?
C23 C27 H27 108.1 . . ?
C23 C27 C28 110.96(16) . . ?
C23 C27 C29 111.77(15) . . ?
C28 C27 H27 108.1 . . ?
C28 C27 C29 109.59(15) . . ?
C29 C27 H27 108.1 . . ?
C27 C28 H28A 109.5 . . ?
C27 C28 H28B 109.5 . . ?
C27 C28 H28C 109.5 . . ?
H28A C28 H28B 109.5 . . ?
H28A C28 H28C 109.5 . . ?
H28B C28 H28C 109.5 . . ?
C27 C29 H29A 109.5 . . ?
C27 C29 H29B 109.5 . . ?
C27 C29 H29C 109.5 . . ?
H29A C29 H29B 109.5 . . ?
H29A C29 H29C 109.5 . . ?
H29B C29 H29C 109.5 . . ?
C31 C30 F1 117.83(15) . . ?
C31 C30 C35 125.76(17) . . ?
C35 C30 F1 116.40(16) . . ?
C30 C31 H31 121.7 . . ?
C30 C31 C32 116.59(16) . . ?
C32 C31 H31 121.7 . . ?
C31 C32 H32 119.9 . . ?
C33 C32 C31 120.26(18) . . ?
C33 C32 H32 119.9 . . ?
C32 C33 H33 119.7 . . ?
C32 C33 C34 120.55(18) . . ?
C34 C33 H33 119.7 . . ?
C33 C34 H34 119.8 . . ?
C35 C34 C33 120.38(17) . . ?
C35 C34 H34 119.8 . . ?
C30 C35 C34 116.46(17) . . ?
C30 C35 H35 121.8 . . ?
C34 C35 H35 121.8 . . ?
C37 C36 F2 116.32(16) . . ?
C37 C36 C41 125.67(17) . . ?
C41 C36 F2 118.01(16) . . ?
C36 C37 H37 121.7 . . ?
C36 C37 C38 116.56(17) . . ?
C38 C37 H37 121.7 . . ?
C37 C38 H38 119.8 . . ?
C39 C38 C37 120.46(18) . . ?
C39 C38 H38 119.8 . . ?
C38 C39 H39 119.7 . . ?
C38 C39 C40 120.69(18) . . ?
C40 C39 H39 119.7 . . ?
C39 C40 H40 120.0 . . ?
C39 C40 C41 119.98(18) . . ?
C41 C40 H40 120.0 . . ?
C36 C41 C40 116.65(18) . . ?
C36 C41 H41 121.7 . . ?
C40 C41 H41 121.7 . . ?
C43 C42 F3 116.27(16) . . ?
C47 C42 F3 117.90(16) . . ?
C47 C42 C43 125.83(17) . . ?
C42 C43 H43 121.7 . . ?
C42 C43 C44 116.51(17) . . ?
C44 C43 H43 121.7 . . ?
C43 C44 H44 119.8 . . ?
C45 C44 C43 120.33(17) . . ?
C45 C44 H44 119.8 . . ?
C44 C45 H45 119.7 . . ?
C44 C45 C46 120.51(17) . . ?
C46 C45 H45 119.7 . . ?
C45 C46 H46 119.8 . . ?
C47 C46 C45 120.39(18) . . ?
C47 C46 H46 119.8 . . ?
C42 C47 C46 116.42(17) . . ?
C42 C47 H47 121.8 . . ?
C46 C47 H47 121.8 . . ?
C11 C15 H15 107.6 . . ?
C16 C15 C11 109.7(8) . . ?
C16 C15 H15 107.6 . . ?
C16 C15 C17 111.0(12) . . ?
C17 C15 C11 113.1(11) . . ?
C17 C15 H15 107.6 . . ?
C15 C16 H16A 109.5 . . ?
C15 C16 H16B 109.5 . . ?
C15 C16 H16C 109.5 . . ?
H16A C16 H16B 109.5 . . ?
H16A C16 H16C 109.5 . . ?
H16B C16 H16C 109.5 . . ?
C15 C17 H17A 109.5 . . ?
C15 C17 H17B 109.5 . . ?
C15 C17 H17C 109.5 . . ?
H17A C17 H17B 109.5 . . ?
H17A C17 H17C 109.5 . . ?
H17B C17 H17C 109.5 . . ?
C11 C15A H15A 107.7 . . ?
C16A C15A C11 114.2(10) . . ?
C16A C15A H15A 107.7 . . ?
C16A C15A C17A 109.4(15) . . ?
C17A C15A C11 109.8(15) . . ?
C17A C15A H15A 107.7 . . ?
C15A C16A H16D 109.5 . . ?
C15A C16A H16E 109.5 . . ?
C15A C16A H16F 109.5 . . ?
H16D C16A H16E 109.5 . . ?
H16D C16A H16F 109.5 . . ?
H16E C16A H16F 109.5 . . ?
C15A C17A H17D 109.5 . . ?
C15A C17A H17E 109.5 . . ?
C15A C17A H17F 109.5 . . ?
H17D C17A H17E 109.5 . . ?
H17D C17A H17F 109.5 . . ?
H17E C17A H17F 109.5 . . ?
C49 C48 B1 126.63(14) . . ?
C53 C48 C49 113.37(14) . . ?
C53 C48 B1 119.62(14) . . ?
F4 C49 C48 121.29(14) . . ?
F4 C49 C50 114.88(14) . . ?
C50 C49 C48 123.83(15) . . ?
F5 C50 C49 120.63(15) . . ?
F5 C50 C51 119.42(15) . . ?
C51 C50 C49 119.94(15) . . ?
F6 C51 C50 119.96(15) . . ?
F6 C51 C52 120.94(15) . . ?
C52 C51 C50 119.10(15) . . ?
F7 C52 C51 120.25(15) . . ?
F7 C52 C53 120.87(15) . . ?
C51 C52 C53 118.88(15) . . ?
F8 C53 C48 119.45(14) . . ?
F8 C53 C52 115.69(14) . . ?
C52 C53 C48 124.85(15) . . ?
C55 C54 C59 113.17(15) . . ?
C55 C54 B1 127.97(15) . . ?
C59 C54 B1 118.64(14) . . ?
F9 C55 C54 121.05(15) . . ?
F9 C55 C56 115.07(14) . . ?
C56 C55 C54 123.88(16) . . ?
F10 C56 C55 120.61(16) . . ?
F10 C56 C57 119.34(16) . . ?
C57 C56 C55 120.05(16) . . ?
F11 C57 C56 120.39(16) . . ?
F11 C57 C58 120.73(17) . . ?
C56 C57 C58 118.88(16) . . ?
F12 C58 C57 119.90(16) . . ?
F12 C58 C59 121.24(16) . . ?
C57 C58 C59 118.86(16) . . ?
F13 C59 C54 118.89(14) . . ?
F13 C59 C58 115.97(15) . . ?
C58 C59 C54 125.13(16) . . ?
C61 C60 C65 113.38(15) . . ?
C61 C60 B1 126.56(14) . . ?
C65 C60 B1 119.58(14) . . ?
F14 C61 C60 121.36(14) . . ?
F14 C61 C62 114.91(15) . . ?
C62 C61 C60 123.72(16) . . ?
F15 C62 C61 120.10(16) . . ?
F15 C62 C63 119.80(15) . . ?
C63 C62 C61 120.10(16) . . ?
F16 C63 C62 120.58(18) . . ?
F16 C63 C64 120.72(17) . . ?
C62 C63 C64 118.68(16) . . ?
F17 C64 C63 119.91(16) . . ?
F17 C64 C65 120.56(17) . . ?
C63 C64 C65 119.53(16) . . ?
F18 C65 C60 119.46(15) . . ?
F18 C65 C64 115.96(15) . . ?
C64 C65 C60 124.57(17) . . ?
C67 C66 B1 118.42(14) . . ?
C71 C66 C67 113.42(15) . . ?
C71 C66 B1 127.97(14) . . ?
F19 C67 C66 119.32(14) . . ?
F19 C67 C68 116.25(15) . . ?
C68 C67 C66 124.42(15) . . ?
F20 C68 C67 121.03(15) . . ?
F20 C68 C69 119.24(15) . . ?
C69 C68 C67 119.72(16) . . ?
F21 C69 C68 120.29(17) . . ?
F21 C69 C70 121.06(16) . . ?
C68 C69 C70 118.65(16) . . ?
F22 C70 C69 119.72(15) . . ?
F22 C70 C71 120.43(16) . . ?
C69 C70 C71 119.85(16) . . ?
F23 C71 C66 121.36(15) . . ?
F23 C71 C70 114.76(14) . . ?
C66 C71 C70 123.88(16) . . ?
C54 B1 C48 114.56(12) . . ?
C54 B1 C66 101.91(12) . . ?
C60 B1 C48 101.60(12) . . ?
C60 B1 C54 112.30(13) . . ?
C60 B1 C66 114.71(13) . . ?
C66 B1 C48 112.30(13) . . ?

loop_
_geom_bond_atom_site_label_1
_geom_bond_atom_site_label_2
_geom_bond_distance
_geom_bond_site_symmetry_2
_geom_bond_publ_flag
Mg1 F1 2.0392(11) . ?
Mg1 F2 2.0415(12) . ?
Mg1 F3 2.0533(12) . ?
Mg1 N1 2.0202(14) . ?
Mg1 N2 2.0123(14) . ?
F1 C30 1.404(2) . ?
F2 C36 1.411(2) . ?
F3 C42 1.3946(19) . ?
N1 C2 1.327(2) . ?
N1 C6 1.447(2) . ?
N2 C4 1.330(2) . ?
N2 C18 1.444(2) . ?
C1 H1A 0.9800 . ?
C1 H1B 0.9800 . ?
C1 H1C 0.9800 . ?
C1 C2 1.511(2) . ?
C2 C3 1.409(2) . ?
C3 H3 0.9500 . ?
C3 C4 1.406(2) . ?
C4 C5 1.514(2) . ?
C5 H5A 0.9800 . ?
C5 H5B 0.9800 . ?
C5 H5C 0.9800 . ?
C6 C7 1.408(2) . ?
C6 C11 1.403(2) . ?
C7 C8 1.397(2) . ?
C7 C12 1.519(2) . ?
C8 H8 0.9500 . ?
C8 C9 1.384(3) . ?
C9 H9 0.9500 . ?
C9 C10 1.382(3) . ?
C10 H10 0.9500 . ?
C10 C11 1.395(2) . ?
C11 C15 1.541(8) . ?
C11 C15A 1.524(12) . ?
C12 H12 1.0000 . ?
C12 C13 1.520(3) . ?
C12 C14 1.534(3) . ?
C13 H13A 0.9800 . ?
C13 H13B 0.9800 . ?
C13 H13C 0.9800 . ?
C14 H14A 0.9800 . ?
C14 H14B 0.9800 . ?
C14 H14C 0.9800 . ?
C18 C19 1.405(2) . ?
C18 C23 1.411(2) . ?
C19 C20 1.399(2) . ?
C19 C24 1.518(2) . ?
C20 H20 0.9500 . ?
C20 C21 1.379(3) . ?
C21 H21 0.9500 . ?
C21 C22 1.383(3) . ?
C22 H22 0.9500 . ?
C22 C23 1.399(2) . ?
C23 C27 1.520(2) . ?
C24 H24 1.0000 . ?
C24 C25 1.532(2) . ?
C24 C26 1.530(2) . ?
C25 H25A 0.9800 . ?
C25 H25B 0.9800 . ?
C25 H25C 0.9800 . ?
C26 H26A 0.9800 . ?
C26 H26B 0.9800 . ?
C26 H26C 0.9800 . ?
C27 H27 1.0000 . ?
C27 C28 1.530(3) . ?
C27 C29 1.534(3) . ?
C28 H28A 0.9800 . ?
C28 H28B 0.9800 . ?
C28 H28C 0.9800 . ?
C29 H29A 0.9800 . ?
C29 H29B 0.9800 . ?
C29 H29C 0.9800 . ?
C30 C31 1.370(3) . ?
C30 C35 1.371(2) . ?
C31 H31 0.9500 . ?
C31 C32 1.389(3) . ?
C32 H32 0.9500 . ?
C32 C33 1.387(3) . ?
C33 H33 0.9500 . ?
C33 C34 1.389(3) . ?
C34 H34 0.9500 . ?
C34 C35 1.388(3) . ?
C35 H35 0.9500 . ?
C36 C37 1.365(3) . ?
C36 C41 1.369(3) . ?
C37 H37 0.9500 . ?
C37 C38 1.388(3) . ?
C38 H38 0.9500 . ?
C38 C39 1.382(3) . ?
C39 H39 0.9500 . ?
C39 C40 1.385(3) . ?
C40 H40 0.9500 . ?
C40 C41 1.393(3) . ?
C41 H41 0.9500 . ?
C42 C43 1.368(3) . ?
C42 C47 1.364(3) . ?
C43 H43 0.9500 . ?
C43 C44 1.383(3) . ?
C44 H44 0.9500 . ?
C44 C45 1.381(3) . ?
C45 H45 0.9500 . ?
C45 C46 1.386(3) . ?
C46 H46 0.9500 . ?
C46 C47 1.383(3) . ?
C47 H47 0.9500 . ?
C15 H15 1.0000 . ?
C15 C16 1.516(10) . ?
C15 C17 1.518(10) . ?
C16 H16A 0.9800 . ?
C16 H16B 0.9800 . ?
C16 H16C 0.9800 . ?
C17 H17A 0.9800 . ?
C17 H17B 0.9800 . ?
C17 H17C 0.9800 . ?
C15A H15A 1.0000 . ?
C15A C16A 1.523(12) . ?
C15A C17A 1.524(12) . ?
C16A H16D 0.9800 . ?
C16A H16E 0.9800 . ?
C16A H16F 0.9800 . ?
C17A H17D 0.9800 . ?
C17A H17E 0.9800 . ?
C17A H17F 0.9800 . ?
F4 C49 1.3508(19) . ?
F5 C50 1.3421(19) . ?
F6 C51 1.3403(19) . ?
F7 C52 1.3399(19) . ?
F8 C53 1.3513(18) . ?
F9 C55 1.3505(19) . ?
F10 C56 1.343(2) . ?
F11 C57 1.3418(19) . ?
F12 C58 1.340(2) . ?
F13 C59 1.3509(19) . ?
F14 C61 1.3419(19) . ?
F15 C62 1.346(2) . ?
F16 C63 1.339(2) . ?
F17 C64 1.346(2) . ?
F18 C65 1.351(2) . ?
F19 C67 1.3502(18) . ?
F20 C68 1.345(2) . ?
F21 C69 1.338(2) . ?
F22 C70 1.3435(19) . ?
F23 C71 1.3513(19) . ?
C48 C49 1.391(2) . ?
C48 C53 1.390(2) . ?
C48 B1 1.654(2) . ?
C49 C50 1.383(2) . ?
C50 C51 1.377(2) . ?
C51 C52 1.376(2) . ?
C52 C53 1.385(2) . ?
C54 C55 1.388(2) . ?
C54 C59 1.390(2) . ?
C54 B1 1.653(2) . ?
C55 C56 1.381(2) . ?
C56 C57 1.376(3) . ?
C57 C58 1.378(3) . ?
C58 C59 1.379(2) . ?
C60 C61 1.392(2) . ?
C60 C65 1.392(2) . ?
C60 B1 1.653(2) . ?
C61 C62 1.388(2) . ?
C62 C63 1.374(3) . ?
C63 C64 1.378(3) . ?
C64 C65 1.380(2) . ?
C66 C67 1.395(2) . ?
C66 C71 1.388(2) . ?
C66 B1 1.653(2) . ?
C67 C68 1.378(2) . ?
C68 C69 1.376(2) . ?
C69 C70 1.378(3) . ?
C70 C71 1.389(2) . ?

loop_
_geom_torsion_atom_site_label_1
_geom_torsion_atom_site_label_2
_geom_torsion_atom_site_label_3
_geom_torsion_atom_site_label_4
_geom_torsion
_geom_torsion_site_symmetry_1
_geom_torsion_site_symmetry_2
_geom_torsion_site_symmetry_3
_geom_torsion_site_symmetry_4
_geom_torsion_publ_flag
Mg1 F1 C30 C31 -22.6(2) . . . . ?
Mg1 F1 C30 C35 156.22(12) . . . . ?
Mg1 F2 C36 C37 128.43(18) . . . . ?
Mg1 F2 C36 C41 -51.8(3) . . . . ?
Mg1 F3 C42 C43 -138.4(3) . . . . ?
Mg1 F3 C42 C47 42.0(4) . . . . ?
Mg1 N1 C2 C1 -174.77(13) . . . . ?
Mg1 N1 C2 C3 6.0(2) . . . . ?
Mg1 N1 C6 C7 89.01(17) . . . . ?
Mg1 N1 C6 C11 -86.83(17) . . . . ?
Mg1 N2 C4 C3 -12.1(2) . . . . ?
Mg1 N2 C4 C5 169.99(11) . . . . ?
Mg1 N2 C18 C19 -80.16(17) . . . . ?
Mg1 N2 C18 C23 97.70(16) . . . . ?
F1 C30 C31 C32 178.29(15) . . . . ?
F1 C30 C35 C34 -178.32(14) . . . . ?
F2 C36 C37 C38 179.85(15) . . . . ?
F2 C36 C41 C40 179.90(15) . . . . ?
F3 C42 C43 C44 -179.79(16) . . . . ?
F3 C42 C47 C46 179.31(17) . . . . ?
N1 C2 C3 C4 13.3(3) . . . . ?
N1 C6 C7 C8 -177.25(15) . . . . ?
N1 C6 C7 C12 2.2(2) . . . . ?
N1 C6 C11 C10 176.77(15) . . . . ?
N1 C6 C11 C15 1.6(7) . . . . ?
N1 C6 C11 C15A -11.5(8) . . . . ?
N2 C18 C19 C20 177.47(15) . . . . ?
N2 C18 C19 C24 -3.8(2) . . . . ?
N2 C18 C23 C22 -176.67(15) . . . . ?
N2 C18 C23 C27 3.9(2) . . . . ?
C1 C2 C3 C4 -165.95(17) . . . . ?
C2 N1 C6 C7 -92.20(19) . . . . ?
C2 N1 C6 C11 91.96(19) . . . . ?
C2 C3 C4 N2 -9.8(3) . . . . ?
C2 C3 C4 C5 168.23(16) . . . . ?
C4 N2 C18 C19 99.47(18) . . . . ?
C4 N2 C18 C23 -82.68(19) . . . . ?
C6 N1 C2 C1 6.4(2) . . . . ?
C6 N1 C2 C3 -172.84(15) . . . . ?
C6 C7 C8 C9 0.8(3) . . . . ?
C6 C7 C12 C13 -121.16(18) . . . . ?
C6 C7 C12 C14 115.8(2) . . . . ?
C6 C11 C15 C16 -99.6(11) . . . . ?
C6 C11 C15 C17 135.8(12) . . . . ?
C6 C11 C15A C16A -112.5(14) . . . . ?
C6 C11 C15A C17A 124.2(15) . . . . ?
C7 C6 C11 C10 1.0(3) . . . . ?
C7 C6 C11 C15 -174.2(7) . . . . ?
C7 C6 C11 C15A 172.7(7) . . . . ?
C7 C8 C9 C10 0.4(3) . . . . ?
C8 C7 C12 C13 58.3(2) . . . . ?
C8 C7 C12 C14 -64.7(2) . . . . ?
C8 C9 C10 C11 -1.0(3) . . . . ?
C9 C10 C11 C6 0.3(3) . . . . ?
C9 C10 C11 C15 175.5(7) . . . . ?
C9 C10 C11 C15A -172.0(7) . . . . ?
C10 C11 C15 C16 85.3(13) . . . . ?
C10 C11 C15 C17 -39.3(15) . . . . ?
C10 C11 C15A C16A 59.4(18) . . . . ?
C10 C11 C15A C17A -64.0(16) . . . . ?
C11 C6 C7 C8 -1.5(2) . . . . ?
C11 C6 C7 C12 177.98(16) . . . . ?
C12 C7 C8 C9 -178.69(17) . . . . ?
C18 N2 C4 C3 168.28(15) . . . . ?
C18 N2 C4 C5 -9.6(2) . . . . ?
C18 C19 C20 C21 -0.7(3) . . . . ?
C18 C19 C24 C25 114.46(18) . . . . ?
C18 C19 C24 C26 -122.56(17) . . . . ?
C18 C23 C27 C28 -106.64(19) . . . . ?
C18 C23 C27 C29 130.71(18) . . . . ?
C19 C18 C23 C22 1.2(3) . . . . ?
C19 C18 C23 C27 -178.26(16) . . . . ?
C19 C20 C21 C22 0.8(3) . . . . ?
C20 C19 C24 C25 -66.8(2) . . . . ?
C20 C19 C24 C26 56.2(2) . . . . ?
C20 C21 C22 C23 0.1(3) . . . . ?
C21 C22 C23 C18 -1.1(3) . . . . ?
C21 C22 C23 C27 178.40(18) . . . . ?
C22 C23 C27 C28 73.9(2) . . . . ?
C22 C23 C27 C29 -48.7(2) . . . . ?
C23 C18 C19 C20 -0.3(2) . . . . ?
C23 C18 C19 C24 178.39(15) . . . . ?
C24 C19 C20 C21 -179.43(17) . . . . ?
C30 C31 C32 C33 0.3(3) . . . . ?
C31 C30 C35 C34 0.4(3) . . . . ?
C31 C32 C33 C34 -0.1(3) . . . . ?
C32 C33 C34 C35 0.1(3) . . . . ?
C33 C34 C35 C30 -0.2(3) . . . . ?
C35 C30 C31 C32 -0.5(3) . . . . ?
C36 C37 C38 C39 0.0(3) . . . . ?
C37 C36 C41 C40 -0.3(3) . . . . ?
C37 C38 C39 C40 0.3(3) . . . . ?
C38 C39 C40 C41 -0.6(3) . . . . ?
C39 C40 C41 C36 0.5(3) . . . . ?
C41 C36 C37 C38 0.1(3) . . . . ?
C42 C43 C44 C45 0.7(3) . . . . ?
C43 C42 C47 C46 -0.3(3) . . . . ?
C43 C44 C45 C46 -0.7(3) . . . . ?
C44 C45 C46 C47 0.2(3) . . . . ?
C45 C46 C47 C42 0.3(3) . . . . ?
C47 C42 C43 C44 -0.2(3) . . . . ?
F4 C49 C50 F5 1.4(2) . . . . ?
F4 C49 C50 C51 -179.03(15) . . . . ?
F5 C50 C51 F6 0.4(3) . . . . ?
F5 C50 C51 C52 179.55(15) . . . . ?
F6 C51 C52 F7 -0.7(3) . . . . ?
F6 C51 C52 C53 179.68(15) . . . . ?
F7 C52 C53 F8 -2.6(2) . . . . ?
F7 C52 C53 C48 178.70(15) . . . . ?
F9 C55 C56 F10 -0.7(2) . . . . ?
F9 C55 C56 C57 178.91(14) . . . . ?
F10 C56 C57 F11 0.1(2) . . . . ?
F10 C56 C57 C58 179.54(15) . . . . ?
F11 C57 C58 F12 -0.6(2) . . . . ?
F11 C57 C58 C59 179.52(15) . . . . ?
F12 C58 C59 F13 -0.1(2) . . . . ?
F12 C58 C59 C54 -178.95(15) . . . . ?
F14 C61 C62 F15 0.7(2) . . . . ?
F14 C61 C62 C63 -178.45(15) . . . . ?
F15 C62 C63 F16 -0.6(3) . . . . ?
F15 C62 C63 C64 -179.30(16) . . . . ?
F16 C63 C64 F17 1.9(3) . . . . ?
F16 C63 C64 C65 -177.79(16) . . . . ?
F17 C64 C65 F18 -2.4(2) . . . . ?
F17 C64 C65 C60 178.59(16) . . . . ?
F19 C67 C68 F20 -0.6(2) . . . . ?
F19 C67 C68 C69 178.55(15) . . . . ?
F20 C68 C69 F21 1.0(3) . . . . ?
F20 C68 C69 C70 -179.39(16) . . . . ?
F21 C69 C70 F22 -0.8(3) . . . . ?
F21 C69 C70 C71 179.08(16) . . . . ?
F22 C70 C71 F23 -1.7(2) . . . . ?
F22 C70 C71 C66 178.19(16) . . . . ?
C48 C49 C50 F5 -178.94(15) . . . . ?
C48 C49 C50 C51 0.6(3) . . . . ?
C49 C48 C53 F8 -176.58(14) . . . . ?
C49 C48 C53 C52 2.1(2) . . . . ?
C49 C48 B1 C54 -134.62(16) . . . . ?
C49 C48 B1 C60 104.07(17) . . . . ?
C49 C48 B1 C66 -19.0(2) . . . . ?
C49 C50 C51 F6 -179.21(15) . . . . ?
C49 C50 C51 C52 0.0(3) . . . . ?
C50 C51 C52 F7 -179.87(15) . . . . ?
C50 C51 C52 C53 0.5(3) . . . . ?
C51 C52 C53 F8 177.07(14) . . . . ?
C51 C52 C53 C48 -1.7(3) . . . . ?
C53 C48 C49 F4 178.06(14) . . . . ?
C53 C48 C49 C50 -1.6(2) . . . . ?
C53 C48 B1 C54 52.93(19) . . . . ?
C53 C48 B1 C60 -68.38(17) . . . . ?
C53 C48 B1 C66 168.57(14) . . . . ?
C54 C55 C56 F10 179.49(15) . . . . ?
C54 C55 C56 C57 -0.9(3) . . . . ?
C55 C54 C59 F13 179.39(13) . . . . ?
C55 C54 C59 C58 -1.8(2) . . . . ?
C55 C54 B1 C48 14.0(2) . . . . ?
C55 C54 B1 C60 129.24(16) . . . . ?
C55 C54 B1 C66 -107.51(17) . . . . ?
C55 C56 C57 F11 -179.51(15) . . . . ?
C55 C56 C57 C58 0.0(2) . . . . ?
C56 C57 C58 F12 179.93(15) . . . . ?
C56 C57 C58 C59 0.0(2) . . . . ?
C57 C58 C59 F13 179.83(14) . . . . ?
C57 C58 C59 C54 0.9(3) . . . . ?
C59 C54 C55 F9 -178.11(14) . . . . ?
C59 C54 C55 C56 1.7(2) . . . . ?
C59 C54 B1 C48 -171.76(14) . . . . ?
C59 C54 B1 C60 -56.53(18) . . . . ?
C59 C54 B1 C66 66.72(17) . . . . ?
C60 C61 C62 F15 179.28(15) . . . . ?
C60 C61 C62 C63 0.1(3) . . . . ?
C61 C60 C65 F18 -177.29(14) . . . . ?
C61 C60 C65 C64 1.7(2) . . . . ?
C61 C60 B1 C48 103.89(17) . . . . ?
C61 C60 B1 C54 -19.0(2) . . . . ?
C61 C60 B1 C66 -134.73(16) . . . . ?
C61 C62 C63 F16 178.56(16) . . . . ?
C61 C62 C63 C64 -0.1(3) . . . . ?
C62 C63 C64 F17 -179.45(16) . . . . ?
C62 C63 C64 C65 0.9(3) . . . . ?
C63 C64 C65 F18 177.21(15) . . . . ?
C63 C64 C65 C60 -1.8(3) . . . . ?
C65 C60 C61 F14 177.66(14) . . . . ?
C65 C60 C61 C62 -0.8(2) . . . . ?
C65 C60 B1 C48 -67.59(17) . . . . ?
C65 C60 B1 C54 169.54(14) . . . . ?
C65 C60 B1 C66 53.80(19) . . . . ?
C66 C67 C68 F20 -179.52(15) . . . . ?
C66 C67 C68 C69 -0.4(3) . . . . ?
C67 C66 C71 F23 -177.54(14) . . . . ?
C67 C66 C71 C70 2.6(2) . . . . ?
C67 C66 B1 C48 -56.41(19) . . . . ?
C67 C66 B1 C54 66.66(17) . . . . ?
C67 C66 B1 C60 -171.74(14) . . . . ?
C67 C68 C69 F21 -178.13(16) . . . . ?
C67 C68 C69 C70 1.5(3) . . . . ?
C68 C69 C70 F22 179.65(16) . . . . ?
C68 C69 C70 C71 -0.5(3) . . . . ?
C69 C70 C71 F23 178.46(16) . . . . ?
C69 C70 C71 C66 -1.7(3) . . . . ?
C71 C66 C67 F19 179.53(14) . . . . ?
C71 C66 C67 C68 -1.6(2) . . . . ?
C71 C66 B1 C48 128.96(17) . . . . ?
C71 C66 B1 C54 -107.97(18) . . . . ?
C71 C66 B1 C60 13.6(2) . . . . ?
B1 C48 C49 F4 5.2(2) . . . . ?
B1 C48 C49 C50 -174.43(15) . . . . ?
B1 C48 C53 F8 -3.2(2) . . . . ?
B1 C48 C53 C52 175.53(15) . . . . ?
B1 C54 C55 F9 -3.6(2) . . . . ?
B1 C54 C55 C56 176.23(15) . . . . ?
B1 C54 C59 F13 4.3(2) . . . . ?
B1 C54 C59 C58 -176.81(15) . . . . ?
B1 C60 C61 F14 5.7(2) . . . . ?
B1 C60 C61 C62 -172.75(15) . . . . ?
B1 C60 C65 F18 -4.7(2) . . . . ?
B1 C60 C65 C64 174.20(16) . . . . ?
B1 C66 C67 F19 4.1(2) . . . . ?
B1 C66 C67 C68 -176.96(15) . . . . ?
B1 C66 C71 F23 -2.7(3) . . . . ?
B1 C66 C71 C70 177.44(16) . . . . ?

loop_
_exptl_oxdiff_crystal_face_indexfrac_h
_exptl_oxdiff_crystal_face_indexfrac_k
_exptl_oxdiff_crystal_face_indexfrac_l
_exptl_oxdiff_crystal_face_x
_exptl_oxdiff_crystal_face_y
_exptl_oxdiff_crystal_face_z
3.9733 -1.9849 8.0116 0.0443 0.3520 -0.9391
1.0005 -9.9927 6.0218 0.2797 0.9741 -0.1351
-3.9728 -1.0128 -6.0054 0.0079 -0.0467 0.9160
-1.0199 -1.9825 11.0060 -0.4694 0.5582 -0.6227
-6.9753 -3.0049 -0.0037 -0.3924 0.3796 0.8785
0.0227 1.9820 -11.0073 0.3933 -0.5377 0.7303
-3.0150 -2.9822 12.0055 -0.6191 0.7124 -0.4397
1.9696 6.0134 5.9934 -0.3949 -0.3059 -0.9089
6.9995 -4.0061 -4.9850 0.9423 -0.0014 -0.2173
-6.9734 -0.0090 -3.0102 -0.4004 0.0398 0.9755
-7.0019 4.0078 5.9853 -0.9866 0.0360 0.1433
-0.9729 -3.0152 -7.9983 0.4188 -0.0199 0.8242
-0.0236 8.0096 3.9864 -0.5525 -0.4915 -0.6289
-5.9785 3.9896 -5.0170 -0.4233 -0.3647 0.8492
3.9749 8.0050 -0.0096 -0.0707 -0.7117 -0.7637
1.9858 8.9991 -3.0151 -0.1371 -0.8532 -0.3681
0.0009 8.9912 -7.0190 -0.1123 -0.9505 0.1431
-2.0150 9.0055 1.9813 -0.6632 -0.5984 -0.3073
3.9892 7.9948 -6.0115 0.1950 -0.9191 -0.3199
0.9839 -5.9845 10.0157 -0.0851 0.7975 -0.5975
0.0176 -10.0035 0.0186 0.4692 0.7872 0.4163
-4.0191 5.0149 8.9883 -0.9378 -0.0005 -0.4432
7.9915 -1.0045 -4.9892 0.8777 -0.2581 -0.4498
0.0133 5.9851 -10.0144 0.1613 -0.8180 0.4898
2.9967 7.9908 -8.0135 0.2074 -0.9678 -0.0643
6.9848 2.9981 -3.9976 0.5696 -0.5179 -0.5826
-1.9853 6.9860 -9.0186 -0.0822 -0.8212 0.5896
